data_2229607
loop_
_publ_author_name
'Jasinski, Jerry P.'
'Butcher, Ray J.'
'Musthafa Khaleel, V.'
'Sarojini, B. K.'
'Yathirajan, H. S.'

_publ_section_title
;
 (2<i>E</i>)-3-(2-Anthracen-2-yl)-1-(2-hydroxyphenyl)prop-2-en-1-one
;
_journal_coeditor_code CV5048
_journal_issue 4
_journal_name_full 'Acta Crystallographica Section E'
_journal_page_first o795
_journal_paper_doi 10.1107/S1600536811007598
_journal_volume 67
_journal_year 2011
_chemical_formula_iupac 'C23 H16 O2'
_chemical_formula_moiety 'C23 H16 O2'
_chemical_formula_sum 'C23 H16 O2'
_chemical_formula_weight 324.36
_chemical_name_systematic
;
(2<i>E</i>)-3-(2-Anthracen-2-yl)-1-(2-hydroxyphenyl)prop-2-en-1-one
;
_space_group_IT_number 14
_symmetry_cell_setting monoclinic
_symmetry_space_group_name_Hall '-P 2ybc'
_symmetry_space_group_name_H-M 'P 1 21/c 1'
_atom_sites_solution_hydrogens geom
_atom_sites_solution_primary direct
_atom_sites_solution_secondary difmap
_cell_angle_alpha 90.00
_cell_angle_beta 101.487(5)
_cell_angle_gamma 90.00
_cell_formula_units_Z 8
_cell_length_a 14.0748(5)
_cell_length_b 13.7362(5)
_cell_length_c 16.9800(8)
_cell_measurement_reflns_used 7472
_cell_measurement_temperature 110(2)
_cell_measurement_theta_max 74.2040
_cell_measurement_theta_min 4.5314
_cell_volume 3217.1(2)
_computing_cell_refinement '<i>CrysAlis PRO</i> (Oxford Diffraction, 2007)'
_computing_data_collection '<i>CrysAlis PRO</i> (Oxford Diffraction, 2007)'
_computing_data_reduction '<i>CrysAlis RED</i> (Oxford Diffraction, 2007)'
_computing_molecular_graphics '<i>SHELXTL</i> (Sheldrick, 2008)'
_computing_publication_material '<i>SHELXTL</i> (Sheldrick, 2008)'
_computing_structure_refinement '<i>SHELXL97</i> (Sheldrick, 2008)'
_computing_structure_solution '<i>SHELXS97</i> (Sheldrick, 2008)'
_diffrn_ambient_temperature 110(2)
_diffrn_detector_area_resol_mean 10.5081
_diffrn_measured_fraction_theta_full 0.999
_diffrn_measured_fraction_theta_max 0.969
_diffrn_measurement_device_type
;
Oxford Diffraction Xcalibur diffractometer with a Ruby (Gemini Cu) detector
;
_diffrn_measurement_method '\w scans'
_diffrn_radiation_monochromator graphite
_diffrn_radiation_source 'Enhance (Cu) X-ray Source'
_diffrn_radiation_type CuK\a
_diffrn_radiation_wavelength 1.54184
_diffrn_reflns_av_R_equivalents 0.0215
_diffrn_reflns_av_sigmaI/netI 0.0233
_diffrn_reflns_limit_h_max 17
_diffrn_reflns_limit_h_min -17
_diffrn_reflns_limit_k_max 16
_diffrn_reflns_limit_k_min -13
_diffrn_reflns_limit_l_max 17
_diffrn_reflns_limit_l_min -21
_diffrn_reflns_number 14048
_diffrn_reflns_theta_full 67.50
_diffrn_reflns_theta_max 74.33
_diffrn_reflns_theta_min 4.54
_exptl_absorpt_coefficient_mu 0.668
_exptl_absorpt_correction_T_max 1.00000
_exptl_absorpt_correction_T_min 0.53000
_exptl_absorpt_correction_type multi-scan
_exptl_absorpt_process_details
;
(CrysAlis RED; Oxford Diffraction, 2007)
;
_exptl_crystal_colour 'pale yellow'
_exptl_crystal_density_diffrn 1.339
_exptl_crystal_density_method 'not measured'
_exptl_crystal_description plate
_exptl_crystal_F_000 1360
_exptl_crystal_size_max 0.46
_exptl_crystal_size_mid 0.35
_exptl_crystal_size_min 0.16
_refine_diff_density_max 0.300
_refine_diff_density_min -0.243
_refine_ls_extinction_method none
_refine_ls_goodness_of_fit_ref 1.062
_refine_ls_hydrogen_treatment constr
_refine_ls_matrix_type full
_refine_ls_number_parameters 453
_refine_ls_number_reflns 6371
_refine_ls_number_restraints 0
_refine_ls_restrained_S_all 1.062
_refine_ls_R_factor_all 0.0542
_refine_ls_R_factor_gt 0.0455
_refine_ls_shift/su_max 0.001
_refine_ls_shift/su_mean 0.000
_refine_ls_structure_factor_coef Fsqd
_refine_ls_weighting_details 'calc w=1/[\s^2^(Fo^2^)+(0.0820P)^2^+0.6510P] where P=(Fo^2^+2Fc^2^)/3'
_refine_ls_weighting_scheme calc
_refine_ls_wR_factor_gt 0.1285
_refine_ls_wR_factor_ref 0.1338
_reflns_number_gt 5277
_reflns_number_total 6371
_reflns_threshold_expression I>2\s(I)
_cod_data_source_file cv5048.cif
_cod_data_source_block I
_cod_original_sg_symbol_H-M 'P 21/c'
_cod_database_code 2229607
_cod_database_fobs_code 2229607

loop_
_symmetry_equiv_pos_as_xyz
'x, y, z'
'-x, y+1/2, -z+1/2'
'-x, -y, -z'
'x, -y-1/2, z-1/2'

loop_
_atom_site_type_symbol
_atom_site_label
_atom_site_fract_x
_atom_site_fract_y
_atom_site_fract_z
_atom_site_U_iso_or_equiv
_atom_site_adp_type
_atom_site_calc_flag
_atom_site_refinement_flags
_atom_site_occupancy
_atom_site_disorder_assembly
_atom_site_disorder_group
O O1A 0.96585(8) 0.60784(8) 0.83860(7) 0.0324(3) Uani d . 1 . .
H H1A 0.9210 0.5710 0.8160 0.039 Uiso calc R 1 . .
O O2A 0.81576(8) 0.55812(8) 0.73334(7) 0.0331(3) Uani d . 1 . .
C C1A 0.88430(10) 0.71509(11) 0.73290(8) 0.0240(3) Uani d . 1 . .
C C2A 0.95647(10) 0.69567(11) 0.80224(9) 0.0261(3) Uani d . 1 . .
C C3A 1.02217(10) 0.76822(13) 0.83456(9) 0.0303(3) Uani d . 1 . .
H H3AA 1.0707 0.7547 0.8807 0.036 Uiso calc R 1 . .
C C4A 1.01718(11) 0.85966(12) 0.79998(10) 0.0319(3) Uani d . 1 . .
H H4AA 1.0621 0.9086 0.8226 0.038 Uiso calc R 1 . .
C C5A 0.94648(11) 0.88039(12) 0.73208(10) 0.0312(3) Uani d . 1 . .
H H5AA 0.9429 0.9434 0.7085 0.037 Uiso calc R 1 . .
C C6A 0.88169(10) 0.80891(11) 0.69930(9) 0.0264(3) Uani d . 1 . .
H H6AA 0.8340 0.8234 0.6528 0.032 Uiso calc R 1 . .
C C7A 0.81576(10) 0.63764(11) 0.69853(9) 0.0255(3) Uani d . 1 . .
C C8A 0.74674(11) 0.65488(11) 0.62179(9) 0.0262(3) Uani d . 1 . .
H H8AA 0.7582 0.7072 0.5883 0.031 Uiso calc R 1 . .
C C9A 0.66916(10) 0.59885(10) 0.59865(9) 0.0244(3) Uani d . 1 . .
H H9AA 0.6597 0.5466 0.6329 0.029 Uiso calc R 1 . .
C C10A 0.59645(10) 0.61196(10) 0.52339(9) 0.0233(3) Uani d . 1 . .
C C11A 0.49737(10) 0.62045(10) 0.52774(9) 0.0230(3) Uani d . 1 . .
C C12A 0.46396(11) 0.61652(11) 0.60210(9) 0.0273(3) Uani d . 1 . .
H H12A 0.5097 0.6073 0.6508 0.033 Uiso calc R 1 . .
C C13A 0.36839(12) 0.62563(11) 0.60448(10) 0.0300(3) Uani d . 1 . .
H H13A 0.3484 0.6221 0.6546 0.036 Uiso calc R 1 . .
C C14A 0.29797(11) 0.64039(12) 0.53282(10) 0.0309(3) Uani d . 1 . .
H H14A 0.2314 0.6467 0.5354 0.037 Uiso calc R 1 . .
C C15A 0.32575(11) 0.64553(11) 0.46082(10) 0.0278(3) Uani d . 1 . .
H H15A 0.2783 0.6555 0.4132 0.033 Uiso calc R 1 . .
C C16A 0.42598(10) 0.63611(10) 0.45561(9) 0.0242(3) Uani d . 1 . .
C C17A 0.45523(11) 0.64314(10) 0.38216(9) 0.0251(3) Uani d . 1 . .
H H17A 0.4078 0.6535 0.3346 0.030 Uiso calc R 1 . .
C C18A 0.55268(11) 0.63533(10) 0.37680(9) 0.0247(3) Uani d . 1 . .
C C19A 0.58188(12) 0.64459(12) 0.30104(9) 0.0307(3) Uani d . 1 . .
H H19A 0.5344 0.6577 0.2541 0.037 Uiso calc R 1 . .
C C20A 0.67614(12) 0.63502(13) 0.29520(10) 0.0342(4) Uani d . 1 . .
H H20A 0.6944 0.6427 0.2446 0.041 Uiso calc R 1 . .
C C21A 0.74762(11) 0.61345(12) 0.36476(10) 0.0320(4) Uani d . 1 . .
H H21A 0.8133 0.6051 0.3601 0.038 Uiso calc R 1 . .
C C22A 0.72298(11) 0.60470(11) 0.43796(9) 0.0276(3) Uani d . 1 . .
H H22A 0.7719 0.5897 0.4835 0.033 Uiso calc R 1 . .
C C23A 0.62502(10) 0.61761(10) 0.44803(9) 0.0239(3) Uani d . 1 . .
O O1B 0.87649(8) 0.37852(9) 0.86203(7) 0.0357(3) Uani d . 1 . .
H H1B 0.8338 0.3737 0.8199 0.043 Uiso calc R 1 . .
O O2B 0.76730(8) 0.29254(8) 0.74519(7) 0.0326(3) Uani d . 1 . .
C C1B 0.88557(10) 0.20563(12) 0.83681(9) 0.0264(3) Uani d . 1 . .
C C2B 0.91401(11) 0.29000(12) 0.88336(9) 0.0296(3) Uani d . 1 . .
C C3B 0.98406(11) 0.28300(14) 0.95397(10) 0.0348(4) Uani d . 1 . .
H H3BA 1.0015 0.3390 0.9864 0.042 Uiso calc R 1 . .
C C4B 1.02796(12) 0.19501(14) 0.97663(10) 0.0363(4) Uani d . 1 . .
H H4BA 1.0762 0.1912 1.0244 0.044 Uiso calc R 1 . .
C C5B 1.00302(12) 0.11175(13) 0.93085(10) 0.0344(4) Uani d . 1 . .
H H5BA 1.0347 0.0517 0.9466 0.041 Uiso calc R 1 . .
C C6B 0.93192(11) 0.11713(12) 0.86238(10) 0.0302(3) Uani d . 1 . .
H H6BA 0.9138 0.0598 0.8317 0.036 Uiso calc R 1 . .
C C7B 0.80797(10) 0.21316(12) 0.76505(9) 0.0271(3) Uani d . 1 . .
C C8B 0.77549(11) 0.12518(12) 0.71763(9) 0.0296(3) Uani d . 1 . .
H H8BA 0.8164 0.0696 0.7222 0.035 Uiso calc R 1 . .
C C9B 0.68909(11) 0.12307(12) 0.66833(9) 0.0276(3) Uani d . 1 . .
H H9BA 0.6512 0.1808 0.6635 0.033 Uiso calc R 1 . .
C C10B 0.64816(10) 0.03859(11) 0.62117(8) 0.0245(3) Uani d . 1 . .
C C11B 0.55384(10) 0.00678(11) 0.62741(8) 0.0261(3) Uani d . 1 . .
C C12B 0.49770(11) 0.05492(13) 0.67701(9) 0.0327(4) Uani d . 1 . .
H H12B 0.5231 0.1110 0.7067 0.039 Uiso calc R 1 . .
C C13B 0.40761(12) 0.02110(15) 0.68231(10) 0.0391(4) Uani d . 1 . .
H H13B 0.3709 0.0546 0.7151 0.047 Uiso calc R 1 . .
C C14B 0.36860(11) -0.06279(15) 0.63980(10) 0.0397(4) Uani d . 1 . .
H H14B 0.3064 -0.0858 0.6448 0.048 Uiso calc R 1 . .
C C15B 0.41931(12) -0.11068(13) 0.59188(10) 0.0344(4) Uani d . 1 . .
H H15B 0.3920 -0.1667 0.5632 0.041 Uiso calc R 1 . .
C C16B 0.51345(11) -0.07794(12) 0.58384(9) 0.0278(3) Uani d . 1 . .
C C17B 0.56580(11) -0.12588(11) 0.53403(9) 0.0285(3) Uani d . 1 . .
H H17B 0.5385 -0.1817 0.5050 0.034 Uiso calc R 1 . .
C C18B 0.65734(11) -0.09390(11) 0.52567(9) 0.0261(3) Uani d . 1 . .
C C19B 0.70820(12) -0.14151(11) 0.47156(10) 0.0309(3) Uani d . 1 . .
H H19B 0.6799 -0.1965 0.4420 0.037 Uiso calc R 1 . .
C C20B 0.79625(12) -0.10940(12) 0.46176(10) 0.0327(3) Uani d . 1 . .
H H20B 0.8294 -0.1422 0.4260 0.039 Uiso calc R 1 . .
C C21B 0.83880(11) -0.02683(12) 0.50492(9) 0.0312(3) Uani d . 1 . .
H H21B 0.9003 -0.0045 0.4974 0.037 Uiso calc R 1 . .
C C22B 0.79310(11) 0.02095(11) 0.55691(9) 0.0269(3) Uani d . 1 . .
H H22B 0.8230 0.0763 0.5849 0.032 Uiso calc R 1 . .
C C23B 0.70031(10) -0.01093(11) 0.57023(8) 0.0241(3) Uani d . 1 . .

loop_
_atom_site_aniso_label
_atom_site_aniso_U_11
_atom_site_aniso_U_22
_atom_site_aniso_U_33
_atom_site_aniso_U_12
_atom_site_aniso_U_13
_atom_site_aniso_U_23
O1A 0.0283(6) 0.0336(6) 0.0318(6) -0.0002(4) -0.0021(4) 0.0019(5)
O2A 0.0317(6) 0.0280(6) 0.0355(6) -0.0025(4) -0.0032(5) 0.0049(5)
C1A 0.0196(6) 0.0293(7) 0.0236(6) 0.0005(5) 0.0057(5) -0.0032(6)
C2A 0.0222(7) 0.0322(8) 0.0250(7) 0.0026(6) 0.0073(6) -0.0021(6)
C3A 0.0217(7) 0.0432(9) 0.0252(7) 0.0005(6) 0.0023(6) -0.0063(6)
C4A 0.0258(7) 0.0364(9) 0.0338(8) -0.0072(6) 0.0066(6) -0.0118(7)
C5A 0.0299(8) 0.0297(8) 0.0346(8) -0.0020(6) 0.0081(6) -0.0036(6)
C6A 0.0228(7) 0.0312(8) 0.0253(7) 0.0003(6) 0.0047(5) -0.0023(6)
C7A 0.0225(7) 0.0264(7) 0.0273(7) 0.0015(6) 0.0041(6) -0.0010(6)
C8A 0.0258(7) 0.0246(7) 0.0271(7) -0.0002(6) 0.0025(6) 0.0008(6)
C9A 0.0252(7) 0.0213(7) 0.0261(7) 0.0006(5) 0.0038(6) -0.0004(6)
C10A 0.0240(7) 0.0163(6) 0.0285(7) -0.0019(5) 0.0024(6) -0.0017(5)
C11A 0.0244(7) 0.0168(6) 0.0270(7) -0.0029(5) 0.0029(6) -0.0013(5)
C12A 0.0287(7) 0.0240(7) 0.0280(7) -0.0016(6) 0.0030(6) 0.0003(6)
C13A 0.0320(8) 0.0285(8) 0.0314(8) -0.0018(6) 0.0107(6) -0.0003(6)
C14A 0.0237(7) 0.0294(8) 0.0403(8) -0.0007(6) 0.0075(6) -0.0012(7)
C15A 0.0223(7) 0.0252(7) 0.0339(8) -0.0007(6) 0.0012(6) -0.0011(6)
C16A 0.0227(7) 0.0178(6) 0.0309(7) -0.0021(5) 0.0027(6) -0.0020(5)
C17A 0.0245(7) 0.0212(7) 0.0267(7) -0.0017(5) -0.0018(6) -0.0021(6)
C18A 0.0263(7) 0.0204(7) 0.0266(7) -0.0037(5) 0.0035(6) -0.0047(5)
C19A 0.0312(8) 0.0327(8) 0.0263(7) -0.0053(6) 0.0016(6) -0.0043(6)
C20A 0.0347(8) 0.0413(9) 0.0281(8) -0.0080(7) 0.0102(7) -0.0084(7)
C21A 0.0250(7) 0.0342(8) 0.0373(8) -0.0043(6) 0.0077(6) -0.0106(7)
C22A 0.0244(7) 0.0250(7) 0.0321(7) -0.0023(6) 0.0024(6) -0.0063(6)
C23A 0.0231(7) 0.0189(7) 0.0286(7) -0.0033(5) 0.0024(6) -0.0044(5)
O1B 0.0278(6) 0.0360(6) 0.0401(6) 0.0039(5) -0.0006(5) -0.0118(5)
O2B 0.0275(5) 0.0310(6) 0.0367(6) 0.0024(4) 0.0001(5) -0.0045(5)
C1B 0.0210(7) 0.0344(8) 0.0246(7) -0.0022(6) 0.0063(6) -0.0017(6)
C2B 0.0220(7) 0.0361(8) 0.0320(8) -0.0001(6) 0.0088(6) -0.0051(7)
C3B 0.0271(8) 0.0438(9) 0.0318(8) -0.0018(7) 0.0021(6) -0.0114(7)
C4B 0.0279(8) 0.0532(11) 0.0264(7) 0.0004(7) 0.0016(6) -0.0002(7)
C5B 0.0316(8) 0.0383(9) 0.0325(8) 0.0007(7) 0.0046(7) 0.0076(7)
C6B 0.0295(8) 0.0302(8) 0.0310(7) -0.0039(6) 0.0062(6) 0.0011(6)
C7B 0.0216(7) 0.0310(8) 0.0295(7) -0.0001(6) 0.0070(6) -0.0009(6)
C8B 0.0275(7) 0.0296(8) 0.0305(7) 0.0011(6) 0.0031(6) -0.0030(6)
C9B 0.0248(7) 0.0291(8) 0.0287(7) -0.0007(6) 0.0049(6) -0.0011(6)
C10B 0.0222(7) 0.0263(7) 0.0228(6) -0.0013(5) -0.0008(5) 0.0040(6)
C11B 0.0221(7) 0.0307(8) 0.0233(7) -0.0005(6) -0.0007(5) 0.0074(6)
C12B 0.0256(7) 0.0459(10) 0.0249(7) 0.0004(7) 0.0004(6) 0.0030(7)
C13B 0.0252(8) 0.0647(12) 0.0275(8) 0.0051(8) 0.0050(6) 0.0101(8)
C14B 0.0209(7) 0.0589(12) 0.0373(9) -0.0066(7) 0.0010(7) 0.0189(8)
C15B 0.0261(8) 0.0360(9) 0.0374(8) -0.0083(6) -0.0023(6) 0.0133(7)
C16B 0.0236(7) 0.0281(8) 0.0286(7) -0.0039(6) -0.0020(6) 0.0107(6)
C17B 0.0288(8) 0.0212(7) 0.0311(7) -0.0046(6) -0.0044(6) 0.0053(6)
C18B 0.0269(7) 0.0205(7) 0.0284(7) 0.0007(6) -0.0007(6) 0.0053(6)
C19B 0.0363(8) 0.0219(7) 0.0316(8) 0.0030(6) 0.0000(6) 0.0004(6)
C20B 0.0349(8) 0.0305(8) 0.0328(8) 0.0075(7) 0.0071(7) 0.0002(6)
C21B 0.0264(7) 0.0335(8) 0.0341(8) 0.0011(6) 0.0065(6) 0.0051(7)
C22B 0.0241(7) 0.0254(7) 0.0298(7) -0.0030(6) 0.0021(6) 0.0021(6)
C23B 0.0229(7) 0.0225(7) 0.0247(7) 0.0002(5) -0.0002(6) 0.0051(6)

loop_
_atom_type_symbol
_atom_type_description
_atom_type_scat_dispersion_real
_atom_type_scat_dispersion_imag
_atom_type_scat_source
C C 0.0181 0.0091 'International Tables Vol C Tables 4.2.6.8 and 6.1.1.4'
H H 0.0000 0.0000 'International Tables Vol C Tables 4.2.6.8 and 6.1.1.4'
O O 0.0492 0.0322 'International Tables Vol C Tables 4.2.6.8 and 6.1.1.4'

loop_
_geom_angle_atom_site_label_1
_geom_angle_atom_site_label_2
_geom_angle_atom_site_label_3
_geom_angle_site_symmetry_1
_geom_angle_site_symmetry_3
_geom_angle
_geom_angle_publ_flag
C2A O1A H1A . . 109.5 ?
C6A C1A C2A . . 117.73(14) ?
C6A C1A C7A . . 122.52(13) ?
C2A C1A C7A . . 119.75(14) ?
O1A C2A C3A . . 117.49(13) ?
O1A C2A C1A . . 122.44(14) ?
C3A C2A C1A . . 120.06(14) ?
C4A C3A C2A . . 120.55(14) ?
C4A C3A H3AA . . 119.7 ?
C2A C3A H3AA . . 119.7 ?
C3A C4A C5A . . 120.29(14) ?
C3A C4A H4AA . . 119.9 ?
C5A C4A H4AA . . 119.9 ?
C6A C5A C4A . . 119.60(15) ?
C6A C5A H5AA . . 120.2 ?
C4A C5A H5AA . . 120.2 ?
C5A C6A C1A . . 121.77(14) ?
C5A C6A H6AA . . 119.1 ?
C1A C6A H6AA . . 119.1 ?
O2A C7A C1A . . 120.50(13) ?
O2A C7A C8A . . 119.82(14) ?
C1A C7A C8A . . 119.68(13) ?
C9A C8A C7A . . 121.57(14) ?
C9A C8A H8AA . . 119.2 ?
C7A C8A H8AA . . 119.2 ?
C8A C9A C10A . . 124.78(14) ?
C8A C9A H9AA . . 117.6 ?
C10A C9A H9AA . . 117.6 ?
C11A C10A C23A . . 120.13(13) ?
C11A C10A C9A . . 118.93(13) ?
C23A C10A C9A . . 120.94(13) ?
C10A C11A C12A . . 122.82(13) ?
C10A C11A C16A . . 119.77(13) ?
C12A C11A C16A . . 117.39(13) ?
C13A C12A C11A . . 121.52(14) ?
C13A C12A H12A . . 119.2 ?
C11A C12A H12A . . 119.2 ?
C12A C13A C14A . . 120.84(14) ?
C12A C13A H13A . . 119.6 ?
C14A C13A H13A . . 119.6 ?
C15A C14A C13A . . 120.07(14) ?
C15A C14A H14A . . 120.0 ?
C13A C14A H14A . . 120.0 ?
C14A C15A C16A . . 120.88(14) ?
C14A C15A H15A . . 119.6 ?
C16A C15A H15A . . 119.6 ?
C17A C16A C15A . . 121.20(14) ?
C17A C16A C11A . . 119.50(13) ?
C15A C16A C11A . . 119.30(14) ?
C16A C17A C18A . . 121.50(13) ?
C16A C17A H17A . . 119.3 ?
C18A C17A H17A . . 119.3 ?
C17A C18A C19A . . 120.86(14) ?
C17A C18A C23A . . 119.88(13) ?
C19A C18A C23A . . 119.26(13) ?
C20A C19A C18A . . 121.13(15) ?
C20A C19A H19A . . 119.4 ?
C18A C19A H19A . . 119.4 ?
C19A C20A C21A . . 120.00(15) ?
C19A C20A H20A . . 120.0 ?
C21A C20A H20A . . 120.0 ?
C22A C21A C20A . . 120.69(14) ?
C22A C21A H21A . . 119.7 ?
C20A C21A H21A . . 119.7 ?
C21A C22A C23A . . 121.61(14) ?
C21A C22A H22A . . 119.2 ?
C23A C22A H22A . . 119.2 ?
C10A C23A C22A . . 123.59(14) ?
C10A C23A C18A . . 119.19(13) ?
C22A C23A C18A . . 117.21(13) ?
C2B O1B H1B . . 109.5 ?
C6B C1B C2B . . 118.24(14) ?
C6B C1B C7B . . 122.64(14) ?
C2B C1B C7B . . 119.11(14) ?
O1B C2B C3B . . 117.74(15) ?
O1B C2B C1B . . 122.51(14) ?
C3B C2B C1B . . 119.75(15) ?
C4B C3B C2B . . 120.10(16) ?
C4B C3B H3BA . . 119.9 ?
C2B C3B H3BA . . 119.9 ?
C3B C4B C5B . . 121.15(15) ?
C3B C4B H4BA . . 119.4 ?
C5B C4B H4BA . . 119.4 ?
C6B C5B C4B . . 119.27(16) ?
C6B C5B H5BA . . 120.4 ?
C4B C5B H5BA . . 120.4 ?
C5B C6B C1B . . 121.44(15) ?
C5B C6B H6BA . . 119.3 ?
C1B C6B H6BA . . 119.3 ?
O2B C7B C1B . . 120.76(14) ?
O2B C7B C8B . . 119.60(13) ?
C1B C7B C8B . . 119.60(14) ?
C9B C8B C7B . . 120.42(14) ?
C9B C8B H8BA . . 119.8 ?
C7B C8B H8BA . . 119.8 ?
C8B C9B C10B . . 124.92(15) ?
C8B C9B H9BA . . 117.5 ?
C10B C9B H9BA . . 117.5 ?
C23B C10B C11B . . 120.24(14) ?
C23B C10B C9B . . 121.38(13) ?
C11B C10B C9B . . 118.38(13) ?
C10B C11B C12B . . 122.46(15) ?
C10B C11B C16B . . 119.41(14) ?
C12B C11B C16B . . 118.12(14) ?
C13B C12B C11B . . 120.68(17) ?
C13B C12B H12B . . 119.7 ?
C11B C12B H12B . . 119.7 ?
C12B C13B C14B . . 120.93(17) ?
C12B C13B H13B . . 119.5 ?
C14B C13B H13B . . 119.5 ?
C15B C14B C13B . . 120.38(15) ?
C15B C14B H14B . . 119.8 ?
C13B C14B H14B . . 119.8 ?
C14B C15B C16B . . 120.87(16) ?
C14B C15B H15B . . 119.6 ?
C16B C15B H15B . . 119.6 ?
C17B C16B C15B . . 121.40(15) ?
C17B C16B C11B . . 119.58(14) ?
C15B C16B C11B . . 119.02(15) ?
C16B C17B C18B . . 121.59(14) ?
C16B C17B H17B . . 119.2 ?
C18B C17B H17B . . 119.2 ?
C17B C18B C19B . . 120.79(14) ?
C17B C18B C23B . . 119.85(14) ?
C19B C18B C23B . . 119.34(14) ?
C20B C19B C18B . . 121.09(15) ?
C20B C19B H19B . . 119.5 ?
C18B C19B H19B . . 119.5 ?
C19B C20B C21B . . 119.95(15) ?
C19B C20B H20B . . 120.0 ?
C21B C20B H20B . . 120.0 ?
C22B C21B C20B . . 121.08(15) ?
C22B C21B H21B . . 119.5 ?
C20B C21B H21B . . 119.5 ?
C21B C22B C23B . . 121.14(14) ?
C21B C22B H22B . . 119.4 ?
C23B C22B H22B . . 119.4 ?
C10B C23B C18B . . 119.28(13) ?
C10B C23B C22B . . 123.23(14) ?
C18B C23B C22B . . 117.40(13) ?

loop_
_geom_bond_atom_site_label_1
_geom_bond_atom_site_label_2
_geom_bond_site_symmetry_2
_geom_bond_distance
_geom_bond_publ_flag
O1A C2A . 1.3498(19) ?
O1A H1A . 0.8400 ?
O2A C7A . 1.2420(19) ?
C1A C6A . 1.407(2) ?
C1A C2A . 1.419(2) ?
C1A C7A . 1.476(2) ?
C2A C3A . 1.395(2) ?
C3A C4A . 1.382(2) ?
C3A H3AA . 0.9500 ?
C4A C5A . 1.394(2) ?
C4A H4AA . 0.9500 ?
C5A C6A . 1.380(2) ?
C5A H5AA . 0.9500 ?
C6A H6AA . 0.9500 ?
C7A C8A . 1.481(2) ?
C8A C9A . 1.330(2) ?
C8A H8AA . 0.9500 ?
C9A C10A . 1.481(2) ?
C9A H9AA . 0.9500 ?
C10A C11A . 1.416(2) ?
C10A C23A . 1.418(2) ?
C11A C12A . 1.433(2) ?
C11A C16A . 1.437(2) ?
C12A C13A . 1.360(2) ?
C12A H12A . 0.9500 ?
C13A C14A . 1.423(2) ?
C13A H13A . 0.9500 ?
C14A C15A . 1.358(2) ?
C14A H14A . 0.9500 ?
C15A C16A . 1.437(2) ?
C15A H15A . 0.9500 ?
C16A C17A . 1.392(2) ?
C17A C18A . 1.397(2) ?
C17A H17A . 0.9500 ?
C18A C19A . 1.432(2) ?
C18A C23A . 1.438(2) ?
C19A C20A . 1.356(2) ?
C19A H19A . 0.9500 ?
C20A C21A . 1.422(2) ?
C20A H20A . 0.9500 ?
C21A C22A . 1.361(2) ?
C21A H21A . 0.9500 ?
C22A C23A . 1.434(2) ?
C22A H22A . 0.9500 ?
O1B C2B . 1.346(2) ?
O1B H1B . 0.8400 ?
O2B C7B . 1.2464(19) ?
C1B C6B . 1.407(2) ?
C1B C2B . 1.415(2) ?
C1B C7B . 1.469(2) ?
C2B C3B . 1.396(2) ?
C3B C4B . 1.377(3) ?
C3B H3BA . 0.9500 ?
C4B C5B . 1.388(3) ?
C4B H4BA . 0.9500 ?
C5B C6B . 1.377(2) ?
C5B H5BA . 0.9500 ?
C6B H6BA . 0.9500 ?
C7B C8B . 1.473(2) ?
C8B C9B . 1.332(2) ?
C8B H8BA . 0.9500 ?
C9B C10B . 1.461(2) ?
C9B H9BA . 0.9500 ?
C10B C23B . 1.415(2) ?
C10B C11B . 1.421(2) ?
C11B C12B . 1.427(2) ?
C11B C16B . 1.434(2) ?
C12B C13B . 1.370(2) ?
C12B H12B . 0.9500 ?
C13B C14B . 1.412(3) ?
C13B H13B . 0.9500 ?
C14B C15B . 1.355(3) ?
C14B H14B . 0.9500 ?
C15B C16B . 1.431(2) ?
C15B H15B . 0.9500 ?
C16B C17B . 1.393(2) ?
C17B C18B . 1.395(2) ?
C17B H17B . 0.9500 ?
C18B C19B . 1.430(2) ?
C18B C23B . 1.434(2) ?
C19B C20B . 1.357(2) ?
C19B H19B . 0.9500 ?
C20B C21B . 1.417(2) ?
C20B H20B . 0.9500 ?
C21B C22B . 1.360(2) ?
C21B H21B . 0.9500 ?
C22B C23B . 1.437(2) ?
C22B H22B . 0.9500 ?

loop_
_geom_contact_atom_site_label_1
_geom_contact_atom_site_label_2
_geom_contact_distance
_geom_contact_site_symmetry_1
_geom_contact_site_symmetry_2
_geom_contact_publ_flag
Cg1 Cg4 3.652(2) . 2_756 ?
Cg2 Cg3 3.707(2) . 3_666 ?
Cg5 Cg5 3.763(2) . 3_656 ?

loop_
_geom_hbond_atom_site_label_D
_geom_hbond_atom_site_label_H
_geom_hbond_atom_site_label_A
_geom_hbond_site_symmetry_A
_geom_hbond_distance_DH
_geom_hbond_distance_HA
_geom_hbond_distance_DA
_geom_hbond_angle_DHA
O1A H1A O2A . 0.84 1.83 2.5729(15) 146
O1B H1B O2B . 0.84 1.80 2.5452(16) 146
C14B H14B O1B 2_646 0.95 2.60 3.537(2) 169

loop_
_geom_torsion_atom_site_label_1
_geom_torsion_atom_site_label_2
_geom_torsion_atom_site_label_3
_geom_torsion_atom_site_label_4
_geom_torsion_site_symmetry_1
_geom_torsion_site_symmetry_2
_geom_torsion_site_symmetry_3
_geom_torsion_site_symmetry_4
_geom_torsion
_geom_torsion_publ_flag
C6A C1A C2A O1A . . . . -179.30(13) ?
C7A C1A C2A O1A . . . . 0.4(2) ?
C6A C1A C2A C3A . . . . -0.4(2) ?
C7A C1A C2A C3A . . . . 179.31(13) ?
O1A C2A C3A C4A . . . . 179.54(13) ?
C1A C2A C3A C4A . . . . 0.6(2) ?
C2A C3A C4A C5A . . . . -0.2(2) ?
C3A C4A C5A C6A . . . . -0.3(2) ?
C4A C5A C6A C1A . . . . 0.5(2) ?
C2A C1A C6A C5A . . . . -0.1(2) ?
C7A C1A C6A C5A . . . . -179.83(14) ?
C6A C1A C7A O2A . . . . -174.60(14) ?
C2A C1A C7A O2A . . . . 5.7(2) ?
C6A C1A C7A C8A . . . . 5.6(2) ?
C2A C1A C7A C8A . . . . -174.06(12) ?
O2A C7A C8A C9A . . . . 17.1(2) ?
C1A C7A C8A C9A . . . . -163.12(14) ?
C7A C8A C9A C10A . . . . 179.36(13) ?
C8A C9A C10A C11A . . . . -125.78(16) ?
C8A C9A C10A C23A . . . . 53.2(2) ?
C23A C10A C11A C12A . . . . -179.24(13) ?
C9A C10A C11A C12A . . . . -0.3(2) ?
C23A C10A C11A C16A . . . . -0.8(2) ?
C9A C10A C11A C16A . . . . 178.16(13) ?
C10A C11A C12A C13A . . . . 179.50(14) ?
C16A C11A C12A C13A . . . . 1.0(2) ?
C11A C12A C13A C14A . . . . -0.6(2) ?
C12A C13A C14A C15A . . . . 0.0(2) ?
C13A C14A C15A C16A . . . . 0.1(2) ?
C14A C15A C16A C17A . . . . -178.77(14) ?
C14A C15A C16A C11A . . . . 0.4(2) ?
C10A C11A C16A C17A . . . . -0.3(2) ?
C12A C11A C16A C17A . . . . 178.26(13) ?
C10A C11A C16A C15A . . . . -179.43(13) ?
C12A C11A C16A C15A . . . . -0.9(2) ?
C15A C16A C17A C18A . . . . 179.15(13) ?
C11A C16A C17A C18A . . . . 0.0(2) ?
C16A C17A C18A C19A . . . . -178.78(14) ?
C16A C17A C18A C23A . . . . 1.3(2) ?
C17A C18A C19A C20A . . . . -178.58(15) ?
C23A C18A C19A C20A . . . . 1.3(2) ?
C18A C19A C20A C21A . . . . 1.3(3) ?
C19A C20A C21A C22A . . . . -1.7(3) ?
C20A C21A C22A C23A . . . . -0.6(2) ?
C11A C10A C23A C22A . . . . -176.64(13) ?
C9A C10A C23A C22A . . . . 4.4(2) ?
C11A C10A C23A C18A . . . . 2.1(2) ?
C9A C10A C23A C18A . . . . -176.86(13) ?
C21A C22A C23A C10A . . . . -178.13(14) ?
C21A C22A C23A C18A . . . . 3.1(2) ?
C17A C18A C23A C10A . . . . -2.4(2) ?
C19A C18A C23A C10A . . . . 177.75(13) ?
C17A C18A C23A C22A . . . . 176.46(13) ?
C19A C18A C23A C22A . . . . -3.4(2) ?
C6B C1B C2B O1B . . . . 177.39(14) ?
C7B C1B C2B O1B . . . . -3.8(2) ?
C6B C1B C2B C3B . . . . -2.1(2) ?
C7B C1B C2B C3B . . . . 176.67(13) ?
O1B C2B C3B C4B . . . . -177.06(15) ?
C1B C2B C3B C4B . . . . 2.5(2) ?
C2B C3B C4B C5B . . . . -0.8(3) ?
C3B C4B C5B C6B . . . . -1.2(2) ?
C4B C5B C6B C1B . . . . 1.5(2) ?
C2B C1B C6B C5B . . . . 0.1(2) ?
C7B C1B C6B C5B . . . . -178.59(14) ?
C6B C1B C7B O2B . . . . 178.57(14) ?
C2B C1B C7B O2B . . . . -0.1(2) ?
C6B C1B C7B C8B . . . . 0.7(2) ?
C2B C1B C7B C8B . . . . -177.97(13) ?
O2B C7B C8B C9B . . . . -17.9(2) ?
C1B C7B C8B C9B . . . . 159.94(14) ?
C7B C8B C9B C10B . . . . -177.36(14) ?
C8B C9B C10B C23B . . . . -52.8(2) ?
C8B C9B C10B C11B . . . . 127.28(17) ?
C23B C10B C11B C12B . . . . -179.11(14) ?
C9B C10B C11B C12B . . . . 0.8(2) ?
C23B C10B C11B C16B . . . . 2.2(2) ?
C9B C10B C11B C16B . . . . -177.89(13) ?
C10B C11B C12B C13B . . . . -179.02(14) ?
C16B C11B C12B C13B . . . . -0.3(2) ?
C11B C12B C13B C14B . . . . 0.8(2) ?
C12B C13B C14B C15B . . . . -1.0(3) ?
C13B C14B C15B C16B . . . . 0.5(2) ?
C14B C15B C16B C17B . . . . -179.23(15) ?
C14B C15B C16B C11B . . . . 0.0(2) ?
C10B C11B C16B C17B . . . . -2.1(2) ?
C12B C11B C16B C17B . . . . 179.13(14) ?
C10B C11B C16B C15B . . . . 178.64(13) ?
C12B C11B C16B C15B . . . . -0.1(2) ?
C15B C16B C17B C18B . . . . 179.63(14) ?
C11B C16B C17B C18B . . . . 0.4(2) ?
C16B C17B C18B C19B . . . . -177.25(14) ?
C16B C17B C18B C23B . . . . 1.2(2) ?
C17B C18B C19B C20B . . . . 178.46(14) ?
C23B C18B C19B C20B . . . . 0.0(2) ?
C18B C19B C20B C21B . . . . -0.6(2) ?
C19B C20B C21B C22B . . . . 0.5(2) ?
C20B C21B C22B C23B . . . . 0.3(2) ?
C11B C10B C23B C18B . . . . -0.6(2) ?
C9B C10B C23B C18B . . . . 179.51(13) ?
C11B C10B C23B C22B . . . . 175.76(13) ?
C9B C10B C23B C22B . . . . -4.2(2) ?
C17B C18B C23B C10B . . . . -1.1(2) ?
C19B C18B C23B C10B . . . . 177.35(13) ?
C17B C18B C23B C22B . . . . -177.69(13) ?
C19B C18B C23B C22B . . . . 0.8(2) ?
C21B C22B C23B C10B . . . . -177.36(14) ?
C21B C22B C23B C18B . . . . -1.0(2) ?
